data_6000436
loop_
_publ_author_name
'Abert, B. R.'
'Cheetham, A. K.'
'Adams, C. J.'

_publ_section_title
;
 Investigations on p zeolites: synthesis and structure of the gismondine
 analogue, highly crystalline low-silica CaP
;
_journal_name_full 'Microporous and Mesoporous Materials'
_journal_page_first 127
_journal_page_last 132
_journal_paper_doi 10.1016/S1387-1811(97)00058-9
_journal_volume 21
_journal_year 1998
_chemical_formula_sum 'Al8 Ca4 H37.6 O50.9 Si8'
_space_group_name_H-M_alt 'P 1 21/c 1'
_cell_angle_alpha 90.000
_cell_angle_beta 92.292
_cell_angle_gamma 90.000
_cell_length_a 10.0241
_cell_length_b 10.6130
_cell_length_c 9.8333
_cell_volume 1045.29
_cod_database_code 6000436

loop_
_atom_site_label
_atom_site_fract_x
_atom_site_fract_y
_atom_site_fract_z
? ? ? ?
